data_7717809
loop_
_publ_author_name
'Chen, Chun-Xia'
'Duan, Shui-Lin'
'Zhang, Xiao-Yue'
'Sun, Rong-Zhi'
'Cai, Pingwei'
'Sun, Cai'
'Zheng, Shou-Tian'

_publ_section_title
;
 Organic-Inorganic Hybrid Co-Containing Polyoxoniobates as Hydrogen
 Evolution Catalyst in Alkaline Media
;
_journal_name_full 'Dalton Transactions'
_journal_paper_doi 10.1039/D4DT03071K
_journal_year 2025
_chemical_formula_moiety 'H8 K2 Nb8 O32 Ti2, 2(C6 H24 Co N6), 8(H2 O)'
_chemical_formula_sum 'C12 H72 Co2 K2 N12 Nb8 O40 Ti2'
_chemical_formula_weight 2059.810
_chemical_name_systematic Co2-Ti2Nb8
_space_group_crystal_system monoclinic
_space_group_IT_number 14
_space_group_name_Hall '-P 2yn'
_space_group_name_H-M_alt 'P 1 21/n 1'
_symmetry_Int_Tables_number 14
_atom_sites_solution_primary iterative
_audit_creation_date 2024-12-16
_audit_creation_method
;
Olex2 1.5
(compiled 2024.02.16 svn.r378c4104 for OlexSys, GUI svn.r6928)
;
_audit_update_record
;
2024-12-16 deposited with the CCDC.	2025-01-10 downloaded from the CCDC.
;
_cell_angle_alpha 90
_cell_angle_beta 92.361(3)
_cell_angle_gamma 90
_cell_formula_units_Z 2
_cell_length_a 9.882(3)
_cell_length_b 21.468(5)
_cell_length_c 12.867(3)
_cell_measurement_reflns_used 7555
_cell_measurement_temperature 170
_cell_measurement_theta_max 24.951
_cell_measurement_theta_min 2.271
_cell_volume 2727.4(12)
_computing_cell_refinement 'SAINT v8.34A (Bruker, 2013)'
_computing_data_collection 'APEX 3'
_computing_data_reduction 'SAINT v8.34A (Bruker, 2013)'
_computing_molecular_graphics 'Olex2 1.5 (Dolomanov et al., 2009)'
_computing_publication_material 'Olex2 1.5 (Dolomanov et al., 2009)'
_computing_structure_refinement 'olex2.refine 1.5 (Bourhis et al., 2015)'
_computing_structure_solution 'olex2.solve 1.5 (Bourhis et al., 2015)'
_diffrn_ambient_temperature 170.00
_diffrn_measured_fraction_theta_full 0.9893
_diffrn_measured_fraction_theta_max 0.9893
_diffrn_measurement_device_type 'Bruker APEX-II CCD'
_diffrn_measurement_method '\f and \w scans'
_diffrn_radiation_type 'Mo K\a'
_diffrn_radiation_wavelength 0.71073
_diffrn_reflns_av_R_equivalents 0.0146
_diffrn_reflns_av_unetI/netI 0.0192
_diffrn_reflns_Laue_measured_fraction_full 0.9893
_diffrn_reflns_Laue_measured_fraction_max 0.9893
_diffrn_reflns_limit_h_max 11
_diffrn_reflns_limit_h_min -11
_diffrn_reflns_limit_k_max 12
_diffrn_reflns_limit_k_min -25
_diffrn_reflns_limit_l_max 10
_diffrn_reflns_limit_l_min -15
_diffrn_reflns_number 11168
_diffrn_reflns_point_group_measured_fraction_full 0.9893
_diffrn_reflns_point_group_measured_fraction_max 0.9893
_diffrn_reflns_theta_full 24.9685
_diffrn_reflns_theta_max 24.97
_diffrn_reflns_theta_min 1.85
_diffrn_source_current 30.0
_diffrn_source_power 1.5
_diffrn_source_voltage 50.0
_diffrn_standards_number 0
_exptl_absorpt_coefficient_mu 2.743
_exptl_absorpt_correction_T_max 0.7452
_exptl_absorpt_correction_T_min 0.6130
_exptl_absorpt_correction_type multi-scan
_exptl_absorpt_process_details
;
SADABS-2014/5 (Bruker,2014/5) was used for absorption correction.
wR2(int) was 0.0574 before and 0.0282 after correction.
The Ratio of minimum to maximum transmission is 0.8226.
The \l/2 correction factor is 0.00150.
;
_exptl_crystal_colour 'clear orangish orange'
_exptl_crystal_colour_lustre clear
_exptl_crystal_colour_modifier orangish
_exptl_crystal_colour_primary orange
_exptl_crystal_density_diffrn 2.508
_exptl_crystal_description cube
_exptl_crystal_F_000 1995.354
_exptl_crystal_size_max 0.2
_exptl_crystal_size_mid 0.2
_exptl_crystal_size_min 0.1
_refine_diff_density_max 0.4565
_refine_diff_density_min -0.4067
_refine_diff_density_rms 0.0936
_refine_ls_d_res_high 0.8419
_refine_ls_d_res_low 11.0296
_refine_ls_goodness_of_fit_ref 1.0669
_refine_ls_hydrogen_treatment mixed
_refine_ls_matrix_type full
_refine_ls_number_constraints 17
_refine_ls_number_parameters 407
_refine_ls_number_reflns 4735
_refine_ls_number_restraints 0
_refine_ls_restrained_S_all 1.0669
_refine_ls_R_factor_all 0.0192
_refine_ls_R_factor_gt 0.0173
_refine_ls_shift/su_max -0.0005
_refine_ls_shift/su_mean 0.0000
_refine_ls_structure_factor_coef Fsqd
_refine_ls_weighting_details 'w=1/[\s^2^(Fo^2^)+(0.0182P)^2^+2.8117P] where P=(Fo^2^+2Fc^2^)/3'
_refine_ls_weighting_scheme calc
_refine_ls_wR_factor_gt 0.0414
_refine_ls_wR_factor_ref 0.0422
_reflns_Friedel_coverage 0.0
_reflns_limit_h_max 9
_reflns_limit_h_min -11
_reflns_limit_k_max 25
_reflns_limit_k_min 0
_reflns_limit_l_max 15
_reflns_limit_l_min -8
_reflns_number_gt 4483
_reflns_number_total 4735
_reflns_threshold_expression I>=2u(I)
_cod_data_source_file d4dt03071k2.cif
_cod_data_source_block Co2-Ti2Nb8
_cod_database_code 7717809
_olex2_refinement_description
;
1.a Free rotating group:
 O15(H15a,H15b), O17(H17a,H17b), O18(H18a,H18b), O19(H19a,H19b)
1.b Rotating group:
 O16(H16a,H16b)
1.c Secondary CH2 refined with riding coordinates:
 N1(H1a,H1b), N2(H2a,H2b), N3(H3a,H3b), N4(H4a,H4b), N5(H5a,H5b), N6(H6a,H6b),
 C1(H1c,H1d), C2(H2c,H2d), C3(H3c,H3d), C4(H4c,H4d), C5(H5c,H5d), C6(H6c,H6d)
;
_olex2_submission_special_instructions 'No special instructions were received'

loop_
_space_group_symop_id
_space_group_symop_operation_xyz
1 x,y,z
2 -x+1/2,y+1/2,-z+1/2
3 -x,-y,-z
4 x-1/2,-y-1/2,z-1/2

loop_
_atom_site_label
_atom_site_type_symbol
_atom_site_fract_x
_atom_site_fract_y
_atom_site_fract_z
_atom_site_U_iso_or_equiv
_atom_site_adp_type
_atom_site_occupancy
_atom_site_refinement_flags_posn
Nb1 Nb 0.37556(2) 0.367345(10) 1.139712(17) 0.00680(6) Uani 1.000000 .
Nb2 Nb 0.33450(2) 0.610269(10) 0.978935(17) 0.00618(6) Uani 1.000000 .
Nb3 Nb 0.37396(2) 0.546241(10) 0.743142(17) 0.00677(6) Uani 1.000000 .
Nb4 Nb 0.33416(2) 0.519709(10) 1.178557(17) 0.00695(6) Uani 1.000000 .
Co1 Co 0.29237(3) 0.297918(15) 0.69528(3) 0.00855(8) Uani 1.000000 .
Ti1 Ti 0.37856(4) 0.459595(19) 0.94497(3) 0.00454(9) Uani 1.000000 .
K1 K 0.01945(6) 0.52175(3) 0.85340(5) 0.02002(14) Uani 1.000000 .
O1 O 0.28752(18) 0.29952(8) 1.17607(14) 0.0130(4) Uani 1.000000 .
O2 O 0.45882(16) 0.58596(7) 1.10814(13) 0.0074(3) Uani 1.000000 .
O3 O 0.53197(16) 0.33130(7) 1.06452(13) 0.0083(4) Uani 1.000000 .
O4 O 0.26976(16) 0.52159(7) 1.02070(13) 0.0071(3) Uani 1.000000 .
O5 O 0.52630(17) 0.49077(8) 0.71396(13) 0.0089(4) Uani 1.000000 .
O6 O 0.29467(17) 0.47154(8) 0.81723(13) 0.0086(4) Uani 1.000000 .
O7 O 0.50181(16) 0.46041(7) 1.08583(13) 0.0071(4) Uani 1.000000 .
O8 O 0.26180(16) 0.59662(8) 0.83926(13) 0.0084(4) Uani 1.000000 .
O9 O 0.50108(17) 0.38251(8) 1.25973(13) 0.0087(4) Uani 1.000000 .
O10 O 0.29976(17) 0.38978(8) 0.99490(13) 0.0085(4) Uani 1.000000 .
O11 O 0.26234(16) 0.43634(8) 1.18771(13) 0.0091(4) Uani 1.000000 .
O12 O 0.27685(18) 0.54954(8) 0.62508(14) 0.0129(4) Uani 1.000000 .
O13 O 0.21057(17) 0.66075(8) 1.02987(14) 0.0113(4) Uani 1.000000 .
O14 O -0.20938(17) 0.43610(8) 0.76243(14) 0.0132(4) Uani 1.000000 .
O15 O 0.1920(2) 0.50650(10) 0.43637(16) 0.0220(5) Uani 1.000000 .
H15a H 0.223(4) 0.5268(14) 0.4908(14) 0.062(14) Uiso 1.000000 G
H15b H 0.211(4) 0.5303(13) 0.3840(15) 0.052(12) Uiso 1.000000 G
O16 O 0.0040(2) 0.57019(9) 0.65007(16) 0.0231(5) Uani 1.000000 .
H16a H -0.049(2) 0.5469(7) 0.6111(5) 0.057(13) Uiso 1.000000 GR
H16b H 0.0827(7) 0.5669(12) 0.6227(8) 0.033(10) Uiso 1.000000 GR
O17 O -0.07401(19) 0.28180(10) 0.81456(18) 0.0258(5) Uani 1.000000 .
H17a H -0.129(2) 0.2995(16) 0.856(2) 0.061(13) Uiso 1.000000 G
H17b H -0.126(2) 0.2608(14) 0.771(2) 0.041(11) Uiso 1.000000 G
O18 O 0.3357(2) 0.39188(10) 0.43688(16) 0.0217(5) Uani 1.000000 .
H18a H 0.309(3) 0.4304(5) 0.431(2) 0.038(11) Uiso 1.000000 G
H18b H 0.387(3) 0.3860(12) 0.3840(16) 0.031(9) Uiso 1.000000 G
O19 O 0.5832(2) 0.19060(9) 0.81310(17) 0.0224(5) Uani 1.000000 .
H19a H 0.6577(18) 0.1913(12) 0.780(2) 0.034(10) Uiso 1.000000 G
H19b H 0.572(3) 0.1516(4) 0.830(3) 0.038(11) Uiso 1.000000 G
O20 O 0.0280(2) 0.41468(10) 0.96571(19) 0.0242(5) Uani 1.000000 .
N1 N 0.1636(2) 0.36053(10) 0.74302(17) 0.0129(5) Uani 1.000000 .
H1a H 0.1048(2) 0.34238(10) 0.78764(17) 0.019(8) Uiso 1.000000 R
H1b H 0.2097(2) 0.39177(10) 0.77832(17) 0.025(9) Uiso 1.000000 R
N2 N 0.1826(2) 0.22968(10) 0.74794(17) 0.0117(5) Uani 1.000000 .
H2a H 0.0970(2) 0.24401(10) 0.76029(17) 0.022(8) Uiso 1.000000 R
H2b H 0.1749(2) 0.19860(10) 0.69882(17) 0.020(8) Uiso 1.000000 R
N3 N 0.4200(2) 0.23937(10) 0.63488(17) 0.0130(5) Uani 1.000000 .
H3a H 0.4639(2) 0.21688(10) 0.68700(17) 0.017(8) Uiso 1.000000 R
H3b H 0.3737(2) 0.21192(10) 0.59155(17) 0.014(7) Uiso 1.000000 R
N4 N 0.3887(2) 0.29389(10) 0.83237(17) 0.0121(5) Uani 1.000000 .
H4a H 0.4702(2) 0.27377(10) 0.82667(17) 0.018(8) Uiso 1.000000 R
H4b H 0.4055(2) 0.33348(10) 0.85702(17) 0.024(8) Uiso 1.000000 R
N5 N 0.1835(2) 0.29925(10) 0.56296(17) 0.0136(5) Uani 1.000000 .
H5a H 0.2311(2) 0.31876(10) 0.51239(17) 0.014(7) Uiso 1.000000 R
H5b H 0.1651(2) 0.25915(10) 0.54144(17) 0.034(10) Uiso 1.000000 R
N6 N 0.4158(2) 0.36368(10) 0.65121(18) 0.0145(5) Uani 1.000000 .
H6a H 0.3813(2) 0.38236(10) 0.59147(18) 0.036(10) Uiso 1.000000 R
H6b H 0.4252(2) 0.39359(10) 0.70220(18) 0.011(7) Uiso 1.000000 R
C1 C 0.5500(3) 0.33523(13) 0.6319(2) 0.0180(6) Uani 1.000000 .
H1c H 0.6043(3) 0.36333(13) 0.5891(2) 0.025(8) Uiso 1.000000 R
H1d H 0.6008(3) 0.32727(13) 0.6985(2) 0.016(8) Uiso 1.000000 R
C2 C 0.2458(3) 0.20439(12) 0.8453(2) 0.0140(6) Uani 1.000000 .
H2c H 0.1776(3) 0.18256(12) 0.8862(2) 0.015(7) Uiso 1.000000 R
H2d H 0.3188(3) 0.17463(12) 0.8297(2) 0.017(8) Uiso 1.000000 R
C3 C 0.3030(3) 0.25953(12) 0.9051(2) 0.0140(6) Uani 1.000000 .
H3c H 0.3578(3) 0.24543(12) 0.9668(2) 0.020(8) Uiso 1.000000 R
H3d H 0.2290(3) 0.28653(12) 0.9287(2) 0.012(7) Uiso 1.000000 R
C4 C 0.5211(3) 0.27465(13) 0.5749(2) 0.0170(6) Uani 1.000000 .
H4c H 0.6054(3) 0.25011(13) 0.5701(2) 0.023(8) Uiso 1.000000 R
H4d H 0.4843(3) 0.28314(13) 0.5036(2) 0.014(7) Uiso 1.000000 R
C5 C 0.0864(3) 0.38702(13) 0.6516(2) 0.0178(6) Uani 1.000000 .
H5c H 0.0019(3) 0.40687(13) 0.6737(2) 0.019(8) Uiso 1.000000 R
H5d H 0.1414(3) 0.41874(13) 0.6167(2) 0.017(8) Uiso 1.000000 R
C6 C 0.0543(3) 0.33320(13) 0.5786(2) 0.0169(6) Uani 1.000000 .
H6c H 0.0161(3) 0.34888(13) 0.5113(2) 0.016(7) Uiso 1.000000 R
H6d H -0.0127(3) 0.30506(13) 0.6092(2) 0.019(8) Uiso 1.000000 R
H20a H 0.097(4) 0.4009(16) 0.979(3) 0.030(11) Uiso 1.000000 .
H20b H -0.032(5) 0.387(2) 0.956(3) 0.059(14) Uiso 1.000000 .

loop_
_atom_site_aniso_label
_atom_site_aniso_U_11
_atom_site_aniso_U_22
_atom_site_aniso_U_33
_atom_site_aniso_U_12
_atom_site_aniso_U_13
_atom_site_aniso_U_23
Nb1 0.00734(11) 0.00559(11) 0.00746(12) -0.00085(8) 0.00033(9) 0.00073(9)
Nb2 0.00712(11) 0.00482(11) 0.00660(12) 0.00091(8) 0.00028(9) 0.00030(8)
Nb3 0.00786(11) 0.00640(11) 0.00594(12) 0.00025(8) -0.00088(9) -0.00008(9)
Nb4 0.00754(11) 0.00675(12) 0.00664(12) 0.00087(8) 0.00118(9) 0.00011(9)
Co1 0.00982(17) 0.00710(17) 0.00869(18) -0.00097(13) -0.00025(13) -0.00198(13)
Ti1 0.0047(2) 0.0033(2) 0.0055(2) -0.00023(16) -0.00063(17) -0.00052(17)
K1 0.0165(3) 0.0210(3) 0.0226(3) -0.0009(2) 0.0005(3) 0.0008(3)
O1 0.0147(9) 0.0091(9) 0.0151(10) -0.0022(7) 0.0010(8) 0.0013(7)
O2 0.0085(8) 0.0063(8) 0.0074(9) -0.0004(7) 0.0002(7) 0.0001(7)
O3 0.0105(9) 0.0055(8) 0.0088(9) -0.0002(7) 0.0001(7) 0.0002(7)
O4 0.0073(8) 0.0060(8) 0.0078(9) 0.0003(7) -0.0008(7) 0.0009(7)
O5 0.0106(9) 0.0091(9) 0.0071(9) 0.0008(7) 0.0010(7) -0.0016(7)
O6 0.0096(9) 0.0072(9) 0.0091(9) -0.0003(7) -0.0010(7) -0.0002(7)
O7 0.0072(8) 0.0067(8) 0.0072(9) -0.0005(7) -0.0005(7) 0.0010(7)
O8 0.0085(8) 0.0074(9) 0.0091(9) 0.0005(7) -0.0006(7) 0.0007(7)
O9 0.0105(9) 0.0075(9) 0.0080(9) 0.0013(7) 0.0005(7) 0.0014(7)
O10 0.0084(8) 0.0067(9) 0.0104(9) -0.0015(7) -0.0007(7) -0.0005(7)
O11 0.0083(8) 0.0092(9) 0.0099(9) -0.0003(7) 0.0016(7) 0.0003(7)
O12 0.0150(9) 0.0133(9) 0.0102(9) 0.0021(7) -0.0019(7) -0.0007(7)
O13 0.0127(9) 0.0102(9) 0.0111(9) 0.0018(7) 0.0011(7) -0.0009(7)
O14 0.0132(9) 0.0135(9) 0.0130(10) 0.0046(7) 0.0030(7) 0.0003(8)
O15 0.0284(12) 0.0266(12) 0.0109(10) -0.0089(9) 0.0012(9) -0.0012(9)
O16 0.0147(10) 0.0270(11) 0.0274(12) -0.0011(9) 0.0011(9) -0.0064(10)
O17 0.0143(10) 0.0318(13) 0.0318(13) -0.0040(9) 0.0079(9) -0.0197(10)
O18 0.0275(12) 0.0221(12) 0.0158(11) 0.0004(9) 0.0068(9) 0.0055(9)
O19 0.0184(11) 0.0225(12) 0.0268(12) 0.0079(9) 0.0088(9) 0.0048(9)
O20 0.0104(11) 0.0216(12) 0.0404(14) -0.0003(10) -0.0006(10) 0.0003(10)
N1 0.0140(11) 0.0125(11) 0.0121(12) -0.0002(9) -0.0007(9) -0.0026(9)
N2 0.0129(11) 0.0102(11) 0.0119(11) -0.0023(9) 0.0009(9) -0.0033(9)
N3 0.0137(11) 0.0132(12) 0.0119(12) -0.0010(9) -0.0001(9) -0.0042(10)
N4 0.0139(11) 0.0093(11) 0.0132(12) -0.0005(9) -0.0013(9) -0.0037(9)
N5 0.0172(12) 0.0116(12) 0.0120(12) -0.0007(9) -0.0014(9) -0.0012(9)
N6 0.0169(12) 0.0121(12) 0.0145(12) -0.0017(9) 0.0005(9) -0.0021(10)
C1 0.0142(14) 0.0204(15) 0.0196(15) -0.0046(11) 0.0021(12) -0.0000(12)
C2 0.0174(14) 0.0125(14) 0.0122(14) -0.0009(11) 0.0020(11) 0.0005(11)
C3 0.0190(14) 0.0121(13) 0.0108(14) -0.0013(11) -0.0015(11) 0.0001(11)
C4 0.0153(14) 0.0199(15) 0.0161(15) 0.0020(11) 0.0043(11) -0.0005(12)
C5 0.0167(14) 0.0175(15) 0.0189(15) 0.0051(11) -0.0014(12) 0.0008(12)
C6 0.0149(14) 0.0217(15) 0.0137(14) 0.0011(11) -0.0047(11) 0.0009(12)

loop_
_atom_type_symbol
_atom_type_scat_dispersion_real
_atom_type_scat_dispersion_imag
_atom_type_scat_Cromer_Mann_a1
_atom_type_scat_Cromer_Mann_a2
_atom_type_scat_Cromer_Mann_a3
_atom_type_scat_Cromer_Mann_a4
_atom_type_scat_Cromer_Mann_b1
_atom_type_scat_Cromer_Mann_b2
_atom_type_scat_Cromer_Mann_b3
_atom_type_scat_Cromer_Mann_b4
_atom_type_scat_Cromer_Mann_c
_atom_type_scat_source
_atom_type_scat_dispersion_source
C 0.00313 0.00162 2.31000 1.02000 1.58860 0.86500 20.84390 10.20750 0.56870 51.65120 0.21560 'International Tables Volume C Table 6.1.1.4 (pp. 500-502)' 'Brennan, Cowan, Rev. Sci. Instrum., 1992, 63, 850'
Co 0.35001 0.97719 12.28410 7.34090 4.00340 2.34880 4.27910 0.27840 13.53590 71.16920 1.01180 'International Tables Volume C Table 6.1.1.4 (pp. 500-502)' 'Brennan, Cowan, Rev. Sci. Instrum., 1992, 63, 850'
H 0.00000 0.00000 0.49300 0.32291 0.14019 0.04081 10.51090 26.12570 3.14236 57.79970 0.00304 'International Tables Volume C Table 6.1.1.4 (pp. 500-502)' 'Brennan, Cowan, Rev. Sci. Instrum., 1992, 63, 850'
K 0.20133 0.25084 8.21860 7.43980 1.05190 0.86590 12.79490 0.77480 213.18700 41.68410 1.42280 'International Tables Volume C Table 6.1.1.4 (pp. 500-502)' 'Brennan, Cowan, Rev. Sci. Instrum., 1992, 63, 850'
N 0.00612 0.00332 12.21260 3.13220 2.01250 1.16630 0.00570 9.89330 28.99750 0.58260 -11.52900 'International Tables Volume C Table 6.1.1.4 (pp. 500-502)' 'Brennan, Cowan, Rev. Sci. Instrum., 1992, 63, 850'
Nb -2.04171 0.62506 17.61420 12.01440 4.04183 3.53346 1.18865 11.76600 0.20479 69.79570 3.75591 'International Tables Volume C Table 6.1.1.4 (pp. 500-502)' 'Brennan, Cowan, Rev. Sci. Instrum., 1992, 63, 850'
O 0.01085 0.00610 3.04850 2.28680 1.54630 0.86700 13.27710 5.70110 0.32390 32.90890 0.25080 'International Tables Volume C Table 6.1.1.4 (pp. 500-502)' 'Brennan, Cowan, Rev. Sci. Instrum., 1992, 63, 850'
Ti 0.28060 0.44884 9.75950 7.35580 1.69910 1.90210 7.85080 0.50000 35.63380 116.10500 1.28070 'International Tables Volume C Table 6.1.1.4 (pp. 500-502)' 'Brennan, Cowan, Rev. Sci. Instrum., 1992, 63, 850'

loop_
_geom_angle_atom_site_label_1
_geom_angle_atom_site_label_2
_geom_angle_atom_site_label_3
_geom_angle
_geom_angle_site_symmetry_1
_geom_angle_site_symmetry_3
_geom_angle_publ_flag
Nb4 Nb1 Nb2 92.307(7) . 3_667 ?
Ti1 Nb1 Nb2 61.051(9) . 3_667 ?
Ti1 Nb1 Nb4 60.986(9) . . ?
O1 Nb1 Nb2 132.89(6) . 3_667 ?
O1 Nb1 Nb4 134.63(6) . . ?
O1 Nb1 Ti1 137.58(6) . . ?
O3 Nb1 Nb2 31.13(5) . 3_667 ?
O3 Nb1 Nb4 123.40(5) . . ?
O3 Nb1 Ti1 80.16(5) . . ?
O3 Nb1 O1 101.92(7) . . ?
O7 Nb1 Nb2 45.72(4) . 3_667 ?
O7 Nb1 Nb4 46.80(4) . . ?
O7 Nb1 Ti1 42.04(4) . . ?
O7 Nb1 O1 178.53(7) . . ?
O7 Nb1 O3 76.65(6) . . ?
O9 Nb1 Nb2 79.04(5) . 3_667 ?
O9 Nb1 Nb4 78.32(5) . . ?
O9 Nb1 Ti1 119.15(5) . . ?
O9 Nb1 O1 103.27(8) . . ?
O9 Nb1 O3 88.23(7) . . ?
O9 Nb1 O7 77.12(6) . . ?
O10 Nb1 Nb2 80.66(5) . 3_667 ?
O10 Nb1 Nb4 82.10(5) . . ?
O10 Nb1 Ti1 31.90(5) . . ?
O10 Nb1 O1 105.67(7) . . ?
O10 Nb1 O3 84.94(7) . . ?
O10 Nb1 O7 73.92(6) . . ?
O10 Nb1 O9 151.04(7) . . ?
O11 Nb1 Nb2 122.99(5) . 3_667 ?
O11 Nb1 Nb4 30.86(5) . . ?
O11 Nb1 Ti1 78.67(5) . . ?
O11 Nb1 O1 104.12(7) . . ?
O11 Nb1 O3 153.78(7) . . ?
O11 Nb1 O7 77.28(6) . . ?
O11 Nb1 O9 88.70(7) . . ?
O11 Nb1 O10 85.23(7) . . ?
Nb4 Nb2 Nb1 118.742(8) . 3_667 ?
Ti1 Nb2 Nb1 87.710(9) . 3_667 ?
Ti1 Nb2 Nb1 57.371(9) 3_667 3_667 ?
Ti1 Nb2 Nb4 61.173(9) . . ?
Ti1 Nb2 Nb4 61.386(9) 3_667 . ?
K1 Nb2 Nb1 124.147(12) . 3_667 ?
K1 Nb2 Nb4 90.518(11) . . ?
K1 Nb2 Ti1 65.061(12) . . ?
K1 Nb2 Ti1 123.667(13) . 3_667 ?
O2 Nb2 Nb1 84.97(4) . 3_667 ?
O2 Nb2 Nb4 40.16(4) . . ?
O2 Nb2 Ti1 35.56(4) . 3_667 ?
O2 Nb2 Ti1 77.53(4) . . ?
O2 Nb2 K1 129.36(5) . . ?
O3 Nb2 Nb1 32.79(5) 3_667 3_667 ?
O3 Nb2 Nb4 130.51(5) 3_667 . ?
O3 Nb2 Ti1 120.42(5) 3_667 . ?
O3 Nb2 Ti1 78.00(5) 3_667 3_667 ?
O3 Nb2 K1 137.49(5) 3_667 . ?
O3 Nb2 O2 90.35(7) 3_667 . ?
O4 Nb2 Nb1 121.85(4) . 3_667 ?
O4 Nb2 Nb4 39.95(5) . . ?
O4 Nb2 Ti1 35.10(5) . . ?
O4 Nb2 Ti1 77.23(5) . 3_667 ?
O4 Nb2 K1 54.51(5) . . ?
O4 Nb2 O2 75.16(6) . . ?
O4 Nb2 O3 153.24(7) . 3_667 ?
O7 Nb2 Nb1 47.65(4) 3_667 3_667 ?
O7 Nb2 Nb4 85.29(4) 3_667 . ?
O7 Nb2 Ti1 40.22(4) 3_667 . ?
O7 Nb2 Ti1 40.06(4) 3_667 3_667 ?
O7 Nb2 K1 94.91(4) 3_667 . ?
O7 Nb2 O2 74.65(6) 3_667 . ?
O7 Nb2 O3 80.23(6) 3_667 3_667 ?
O7 Nb2 O4 74.33(6) 3_667 . ?
O8 Nb2 Nb1 83.66(5) . 3_667 ?
O8 Nb2 Nb4 129.66(5) . . ?
O8 Nb2 Ti1 119.12(5) . 3_667 ?
O8 Nb2 Ti1 76.92(5) . . ?
O8 Nb2 K1 44.52(5) . . ?
O8 Nb2 O2 152.36(7) . . ?
O8 Nb2 O3 93.55(7) . 3_667 ?
O8 Nb2 O4 89.71(7) . . ?
O8 Nb2 O7 79.07(6) . 3_667 ?
O13 Nb2 Nb1 134.23(6) . 3_667 ?
O13 Nb2 Nb4 92.90(6) . . ?
O13 Nb2 Ti1 139.34(6) . 3_667 ?
O13 Nb2 Ti1 137.98(6) . . ?
O13 Nb2 K1 84.29(6) . . ?
O13 Nb2 O2 104.46(7) . . ?
O13 Nb2 O3 101.59(7) . 3_667 ?
O13 Nb2 O4 103.75(7) . . ?
O13 Nb2 O7 178.01(7) . 3_667 ?
O13 Nb2 O8 101.53(7) . . ?
Ti1 Nb3 Nb4 61.534(9) . 3_667 ?
K1 Nb3 Nb4 128.099(12) . 3_667 ?
K1 Nb3 Ti1 66.760(13) . . ?
O5 Nb3 Nb4 30.78(5) . 3_667 ?
O5 Nb3 Ti1 79.47(5) . . ?
O5 Nb3 K1 134.35(5) . . ?
O6 Nb3 Nb4 82.47(5) . 3_667 ?
O6 Nb3 Ti1 32.26(5) . . ?
O6 Nb3 K1 49.49(5) . . ?
O6 Nb3 O5 85.70(7) . . ?
O7 Nb3 Nb4 46.86(4) 3_667 3_667 ?
O7 Nb3 Ti1 41.82(4) 3_667 . ?
O7 Nb3 K1 95.13(4) 3_667 . ?
O7 Nb3 O5 77.28(6) 3_667 . ?
O7 Nb3 O6 74.06(6) 3_667 . ?
O8 Nb3 Nb4 122.34(5) . 3_667 ?
O8 Nb3 Ti1 78.63(5) . . ?
O8 Nb3 K1 46.92(5) . . ?
O8 Nb3 O5 152.69(7) . . ?
O8 Nb3 O6 84.45(7) . . ?
O8 Nb3 O7 75.54(6) . 3_667 ?
O9 Nb3 Nb4 78.45(5) 3_667 3_667 ?
O9 Nb3 Ti1 118.71(5) 3_667 . ?
O9 Nb3 K1 133.72(5) 3_667 . ?
O9 Nb3 O5 88.92(7) 3_667 . ?
O9 Nb3 O6 150.94(7) 3_667 . ?
O9 Nb3 O7 76.89(6) 3_667 3_667 ?
O9 Nb3 O8 87.46(7) 3_667 . ?
O12 Nb3 Nb4 135.30(6) . 3_667 ?
O12 Nb3 Ti1 135.45(6) . . ?
O12 Nb3 K1 81.53(6) . . ?
O12 Nb3 O5 104.67(8) . . ?
O12 Nb3 O6 103.20(7) . . ?
O12 Nb3 O7 176.62(7) . 3_667 ?
O12 Nb3 O8 102.36(7) . . ?
O12 Nb3 O9 105.79(8) . 3_667 ?
Nb2 Nb4 Nb1 117.906(8) . . ?
Nb3 Nb4 Nb1 61.232(6) 3_667 . ?
Nb3 Nb4 Nb2 117.921(8) 3_667 . ?
Ti1 Nb4 Nb1 57.397(9) . . ?
Ti1 Nb4 Nb2 60.513(9) . . ?
Ti1 Nb4 Nb3 87.907(9) . 3_667 ?
K1 Nb4 Nb1 82.268(12) 3_567 . ?
K1 Nb4 Nb2 95.202(12) 3_567 . ?
K1 Nb4 Nb3 138.675(13) 3_567 3_667 ?
K1 Nb4 Ti1 87.962(14) 3_567 . ?
O2 Nb4 Nb1 121.27(4) . . ?
O2 Nb4 Nb2 39.75(4) . . ?
O2 Nb4 Nb3 84.42(4) . 3_667 ?
O2 Nb4 Ti1 76.81(5) . . ?
O2 Nb4 K1 134.11(5) . 3_567 ?
O4 Nb4 Nb1 84.74(4) . . ?
O4 Nb4 Nb2 39.54(4) . . ?
O4 Nb4 Nb3 121.59(4) . 3_667 ?
O4 Nb4 Ti1 34.78(4) . . ?
O4 Nb4 K1 69.03(4) . 3_567 ?
O4 Nb4 O2 74.41(6) . . ?
O5 Nb4 Nb1 84.52(5) 3_667 . ?
O5 Nb4 Nb2 128.24(5) 3_667 . ?
O5 Nb4 Nb3 31.54(5) 3_667 3_667 ?
O5 Nb4 Ti1 119.20(5) 3_667 . ?
O5 Nb4 K1 135.53(5) 3_667 3_567 ?
O5 Nb4 O2 88.49(7) 3_667 . ?
O5 Nb4 O4 151.04(7) 3_667 . ?
O7 Nb4 Nb1 47.57(4) . . ?
O7 Nb4 Nb2 84.37(4) . . ?
O7 Nb4 Nb3 47.87(4) . 3_667 ?
O7 Nb4 Ti1 40.17(4) . . ?
O7 Nb4 K1 119.27(4) . 3_567 ?
O7 Nb4 O2 73.83(6) . . ?
O7 Nb4 O4 73.88(6) . . ?
O7 Nb4 O5 79.03(6) . 3_667 ?
O11 Nb4 Nb1 31.58(5) . . ?
O11 Nb4 Nb2 128.35(5) . . ?
O11 Nb4 Nb3 84.46(5) . 3_667 ?
O11 Nb4 Ti1 75.95(5) . . ?
O11 Nb4 K1 54.71(5) . 3_567 ?
O11 Nb4 O2 150.87(7) . . ?
O11 Nb4 O4 88.82(7) . . ?
O11 Nb4 O5 95.86(7) . 3_667 ?
O11 Nb4 O7 78.75(6) . . ?
O14 Nb4 Nb1 133.48(6) 3_567 . ?
O14 Nb4 Nb2 92.44(6) 3_567 . ?
O14 Nb4 Nb3 135.60(6) 3_567 3_667 ?
O14 Nb4 Ti1 136.44(6) 3_567 . ?
O14 Nb4 K1 59.23(6) 3_567 3_567 ?
O14 Nb4 O2 104.75(7) 3_567 . ?
O14 Nb4 O4 102.57(7) 3_567 . ?
O14 Nb4 O5 104.34(8) 3_567 3_667 ?
O14 Nb4 O7 176.39(7) 3_567 . ?
O14 Nb4 O11 102.03(8) 3_567 . ?
N2 Co1 N1 91.63(9) . . ?
N3 Co1 N1 174.61(9) . . ?
N3 Co1 N2 91.84(9) . . ?
N4 Co1 N1 92.59(9) . . ?
N4 Co1 N2 84.93(9) . . ?
N4 Co1 N3 91.82(9) . . ?
N5 Co1 N1 85.57(9) . . ?
N5 Co1 N2 91.09(9) . . ?
N5 Co1 N3 90.24(9) . . ?
N5 Co1 N4 175.57(9) . . ?
N6 Co1 N1 90.94(9) . . ?
N6 Co1 N2 174.77(9) . . ?
N6 Co1 N3 85.93(9) . . ?
N6 Co1 N4 90.41(9) . . ?
N6 Co1 N5 93.65(9) . . ?
Nb2 Ti1 Nb1 61.578(9) 3_667 . ?
Nb2 Ti1 Nb1 119.927(14) . . ?
Nb3 Ti1 Nb1 177.005(16) . . ?
Nb3 Ti1 Nb2 62.517(9) . . ?
Nb3 Ti1 Nb2 119.107(14) . 3_667 ?
Nb4 Ti1 Nb1 61.616(9) . . ?
Nb4 Ti1 Nb2 58.315(9) . . ?
Nb4 Ti1 Nb2 92.970(12) . 3_667 ?
Nb4 Ti1 Nb3 120.820(14) . . ?
Ti1 Ti1 Nb1 91.132(13) 3_667 . ?
Ti1 Ti1 Nb2 61.051(13) 3_667 . ?
Ti1 Ti1 Nb2 60.302(12) 3_667 3_667 ?
Ti1 Ti1 Nb3 91.66(2) 3_667 . ?
Ti1 Ti1 Nb4 61.237(11) 3_667 . ?
O2 Ti1 Nb1 89.91(5) 3_667 . ?
O2 Ti1 Nb2 129.06(5) 3_667 . ?
O2 Ti1 Nb2 36.95(5) 3_667 3_667 ?
O2 Ti1 Nb3 89.53(5) 3_667 . ?
O2 Ti1 Nb4 129.09(5) 3_667 . ?
O4 Ti1 Nb1 90.45(5) . . ?
O4 Ti1 Nb2 37.05(5) . . ?
O4 Ti1 Nb2 129.03(5) . 3_667 ?
O4 Ti1 Nb3 91.07(5) . . ?
O4 Ti1 Nb4 37.06(5) . . ?
O4 Ti1 O2 160.16(7) . 3_667 ?
O6 Ti1 Nb1 140.67(5) . . ?
O6 Ti1 Nb2 85.64(5) . . ?
O6 Ti1 Nb2 132.75(5) . 3_667 ?
O6 Ti1 Nb3 36.52(5) . . ?
O6 Ti1 Nb4 133.48(5) . . ?
O6 Ti1 O2 95.81(7) . 3_667 ?
O6 Ti1 O4 96.44(7) . . ?
O7 Ti1 Nb1 50.56(4) . . ?
O7 Ti1 Nb1 131.95(5) 3_667 . ?
O7 Ti1 Nb2 86.86(5) 3_667 3_667 ?
O7 Ti1 Nb2 45.97(4) . 3_667 ?
O7 Ti1 Nb2 46.46(4) 3_667 . ?
O7 Ti1 Nb2 87.33(4) . . ?
O7 Ti1 Nb3 132.23(5) . . ?
O7 Ti1 Nb3 50.86(4) 3_667 . ?
O7 Ti1 Nb4 87.14(5) 3_667 . ?
O7 Ti1 Nb4 47.29(4) . . ?
O7 Ti1 O2 82.67(6) 3_667 3_667 ?
O7 Ti1 O2 81.83(6) . 3_667 ?
O7 Ti1 O4 83.11(7) . . ?
O7 Ti1 O4 82.37(6) 3_667 . ?
O7 Ti1 O6 168.73(7) . . ?
O7 Ti1 O6 87.38(7) 3_667 . ?
O10 Ti1 Nb1 36.30(5) . . ?
O10 Ti1 Nb2 134.54(6) . . ?
O10 Ti1 Nb2 84.05(5) . 3_667 ?
O10 Ti1 Nb3 140.85(6) . . ?
O10 Ti1 Nb4 85.76(5) . . ?
O10 Ti1 O2 94.50(7) . 3_667 ?
O10 Ti1 O4 97.49(7) . . ?
O10 Ti1 O6 104.38(8) . . ?
O10 Ti1 O7 168.15(7) . 3_667 ?
O10 Ti1 O7 86.82(7) . . ?
Nb3 K1 Nb2 51.112(9) . . ?
Nb4 K1 Nb2 155.562(19) 3_567 . ?
Nb4 K1 Nb3 151.38(2) 3_567 . ?
K1 K1 Nb2 80.062(19) 3_567 . ?
K1 K1 Nb3 120.75(2) 3_567 . ?
K1 K1 Nb4 85.304(19) 3_567 3_567 ?
O4 K1 Nb2 31.92(3) . . ?
O4 K1 Nb3 64.02(3) . . ?
O4 K1 Nb4 142.25(4) . 3_567 ?
O6 K1 Nb2 61.79(3) . . ?
O6 K1 Nb3 31.34(3) . . ?
O6 K1 Nb4 141.06(4) . 3_567 ?
O6 K1 O4 54.66(5) . . ?
O8 K1 Nb2 27.86(3) . . ?
O8 K1 Nb3 30.46(3) . . ?
O8 K1 Nb4 158.12(4) . 3_567 ?
O8 K1 O4 55.01(4) . . ?
O8 K1 O6 55.15(5) . . ?
O11 K1 Nb2 130.56(4) 3_567 . ?
O11 K1 Nb3 138.95(4) 3_567 . ?
O11 K1 Nb4 32.25(3) 3_567 3_567 ?
O11 K1 O4 144.57(5) 3_567 . ?
O11 K1 O6 160.41(5) 3_567 . ?
O11 K1 O8 126.56(5) 3_567 . ?
O14 K1 Nb2 172.56(4) . . ?
O14 K1 Nb3 126.75(4) . . ?
O14 K1 Nb4 29.02(3) . 3_567 ?
O14 K1 O4 141.33(5) . . ?
O14 K1 O6 112.46(5) . . ?
O14 K1 O8 153.63(5) . . ?
O14 K1 O11 56.38(5) . 3_567 ?
O16 K1 Nb2 102.41(4) . . ?
O16 K1 Nb3 67.93(4) . . ?
O16 K1 Nb4 88.27(4) . 3_567 ?
O16 K1 O4 129.39(5) . . ?
O16 K1 O6 90.20(5) . . ?
O16 K1 O8 75.52(6) . . ?
O16 K1 O11 72.91(5) . 3_567 ?
O16 K1 O14 81.81(6) . . ?
O20 K1 Nb2 100.58(5) . . ?
O20 K1 Nb2 64.75(5) 3_567 . ?
O20 K1 Nb3 115.50(5) 3_567 . ?
O20 K1 Nb3 107.55(5) . . ?
O20 K1 Nb4 81.99(5) . 3_567 ?
O20 K1 Nb4 91.19(5) 3_567 3_567 ?
O20 K1 O4 68.66(6) . . ?
O20 K1 O4 65.63(6) 3_567 . ?
O20 K1 O6 76.61(6) . . ?
O20 K1 O6 119.95(6) 3_567 . ?
O20 K1 O8 119.72(6) . . ?
O20 K1 O8 87.02(6) 3_567 . ?
O20 K1 O11 111.20(6) . 3_567 ?
O20 K1 O11 78.96(6) 3_567 3_567 ?
O20 K1 O14 72.87(6) . . ?
O20 K1 O14 117.72(6) 3_567 . ?
O20 K1 O16 143.83(7) . . ?
O20 K1 O16 126.72(7) 3_567 . ?
H20a K1 Nb2 76.0(7) 3_567 . ?
H20a K1 Nb3 124.8(7) 3_567 . ?
H20a K1 Nb4 79.6(7) 3_567 3_567 ?
H20a K1 O4 80.0(7) 3_567 . ?
H20a K1 O6 134.0(7) 3_567 . ?
H20a K1 O8 94.7(7) 3_567 . ?
H20a K1 O11 64.6(7) 3_567 3_567 ?
H20a K1 O14 107.7(7) 3_567 . ?
H20a K1 O16 117.3(7) 3_567 . ?
H20a K1 O20 95.1(7) 3_567 . ?
H20a K1 O20 14.4(7) 3_567 3_567 ?
Nb4 O2 Nb2 100.09(7) . . ?
Ti1 O2 Nb2 107.50(7) 3_667 . ?
Ti1 O2 Nb4 107.75(7) 3_667 . ?
Nb2 O3 Nb1 116.08(8) 3_667 . ?
Nb4 O4 Nb2 100.52(7) . . ?
Ti1 O4 Nb2 107.85(7) . . ?
Ti1 O4 Nb4 108.16(7) . . ?
K1 O4 Nb2 93.57(6) . . ?
K1 O4 Nb4 147.27(7) . . ?
K1 O4 Ti1 95.12(6) . . ?
Nb4 O5 Nb3 117.68(8) 3_667 . ?
Ti1 O6 Nb3 111.22(8) . . ?
K1 O6 Nb3 99.17(6) . . ?
K1 O6 Ti1 107.06(7) . . ?
Nb2 O7 Nb1 86.64(5) 3_667 . ?
Nb3 O7 Nb1 86.66(5) 3_667 . ?
Nb3 O7 Nb2 87.45(5) 3_667 3_667 ?
Nb4 O7 Nb1 85.63(5) . . ?
Nb4 O7 Nb2 169.66(8) . 3_667 ?
Nb4 O7 Nb3 85.26(5) . 3_667 ?
Ti1 O7 Nb1 173.97(8) 3_667 . ?
Ti1 O7 Nb1 87.40(6) . . ?
Ti1 O7 Nb2 93.33(6) 3_667 3_667 ?
Ti1 O7 Nb2 93.96(6) . 3_667 ?
Ti1 O7 Nb3 87.32(6) 3_667 3_667 ?
Ti1 O7 Nb3 173.80(8) . 3_667 ?
Ti1 O7 Nb4 92.53(6) . . ?
Ti1 O7 Nb4 93.64(6) 3_667 . ?
Nb3 O8 Nb2 117.46(8) . . ?
K1 O8 Nb2 107.62(7) . . ?
K1 O8 Nb3 102.61(6) . . ?
Nb3 O9 Nb1 119.33(8) 3_667 . ?
Ti1 O10 Nb1 111.80(8) . . ?
Nb4 O11 Nb1 117.56(8) . . ?
K1 O11 Nb1 135.73(8) 3_567 . ?
K1 O11 Nb4 93.04(6) 3_567 . ?
K1 O14 Nb4 91.75(7) . 3_567 ?
H15b O15 H15a 104.5 . . ?
H16a O16 K1 109.4 . . ?
H16b O16 K1 109.4 . . ?
H16b O16 H16a 104.3 . . ?
H17b O17 H17a 104.8 . . ?
H18b O18 H18a 104.5 . . ?
H19b O19 H19a 104.8 . . ?
H20a O20 K1 117(3) . . ?
H20a O20 K1 101(3) . 3_567 ?
H20b O20 K1 121(3) . . ?
H20b O20 K1 109(3) . 3_567 ?
H20b O20 H20a 112(4) . . ?
H1a N1 Co1 109.81(7) . . ?
H1b N1 Co1 109.81(6) . . ?
H1b N1 H1a 108.3 . . ?
C5 N1 Co1 109.35(16) . . ?
C5 N1 H1a 109.81(14) . . ?
C5 N1 H1b 109.81(14) . . ?
H2a N2 Co1 109.61(6) . . ?
H2b N2 Co1 109.61(6) . . ?
H2b N2 H2a 108.1 . . ?
C2 N2 Co1 110.25(15) . . ?
C2 N2 H2a 109.61(13) . . ?
C2 N2 H2b 109.61(13) . . ?
H3a N3 Co1 109.77(7) . . ?
H3b N3 Co1 109.77(6) . . ?
H3b N3 H3a 108.2 . . ?
C4 N3 Co1 109.51(16) . . ?
C4 N3 H3a 109.77(14) . . ?
C4 N3 H3b 109.77(14) . . ?
H4a N4 Co1 109.97(6) . . ?
H4b N4 Co1 109.97(6) . . ?
H4b N4 H4a 108.3 . . ?
C3 N4 Co1 108.61(16) . . ?
C3 N4 H4a 109.97(14) . . ?
C3 N4 H4b 109.97(13) . . ?
H5a N5 Co1 109.83(6) . . ?
H5b N5 Co1 109.83(6) . . ?
H5b N5 H5a 108.3 . . ?
C6 N5 Co1 109.24(16) . . ?
C6 N5 H5a 109.83(14) . . ?
C6 N5 H5b 109.83(14) . . ?
H6a N6 Co1 109.94(7) . . ?
H6b N6 Co1 109.94(7) . . ?
H6b N6 H6a 108.3 . . ?
C1 N6 Co1 108.72(16) . . ?
C1 N6 H6a 109.94(14) . . ?
C1 N6 H6b 109.94(14) . . ?
H1c C1 N6 110.46(14) . . ?
H1d C1 N6 110.46(15) . . ?
H1d C1 H1c 108.6 . . ?
C4 C1 N6 106.4(2) . . ?
C4 C1 H1c 110.46(15) . . ?
C4 C1 H1d 110.46(16) . . ?
H2c C2 N2 110.48(13) . . ?
H2d C2 N2 110.48(13) . . ?
H2d C2 H2c 108.7 . . ?
C3 C2 N2 106.3(2) . . ?
C3 C2 H2c 110.48(14) . . ?
C3 C2 H2d 110.48(14) . . ?
C2 C3 N4 106.3(2) . . ?
H3c C3 N4 110.48(13) . . ?
H3c C3 C2 110.48(14) . . ?
H3d C3 N4 110.48(13) . . ?
H3d C3 C2 110.48(14) . . ?
H3d C3 H3c 108.7 . . ?
C1 C4 N3 107.6(2) . . ?
H4c C4 N3 110.19(13) . . ?
H4c C4 C1 110.19(15) . . ?
H4d C4 N3 110.19(14) . . ?
H4d C4 C1 110.19(16) . . ?
H4d C4 H4c 108.5 . . ?
H5c C5 N1 110.40(13) . . ?
H5d C5 N1 110.40(14) . . ?
H5d C5 H5c 108.6 . . ?
C6 C5 N1 106.6(2) . . ?
C6 C5 H5c 110.40(14) . . ?
C6 C5 H5d 110.40(15) . . ?
C5 C6 N5 107.3(2) . . ?
H6c C6 N5 110.25(14) . . ?
H6c C6 C5 110.25(15) . . ?
H6d C6 N5 110.25(14) . . ?
H6d C6 C5 110.25(15) . . ?
H6d C6 H6c 108.5 . . ?
O20 H20a K1 65(3) . 3_567 ?

loop_
_geom_bond_atom_site_label_1
_geom_bond_atom_site_label_2
_geom_bond_distance
_geom_bond_site_symmetry_2
_geom_bond_publ_flag
Nb1 Nb2 3.3364(8) 3_667 ?
Nb1 Nb4 3.3366(8) . ?
Nb1 Ti1 3.1950(7) . ?
Nb1 O1 1.7690(17) . ?
Nb1 O3 2.0117(17) . ?
Nb1 O7 2.4698(17) . ?
Nb1 O9 1.9677(17) . ?
Nb1 O10 2.0371(18) . ?
Nb1 O11 1.9708(17) . ?
Nb2 Nb4 3.2215(6) . ?
Nb2 Ti1 3.3196(9) 3_667 ?
Nb2 Ti1 3.2953(9) . ?
Nb2 K1 3.9368(10) . ?
Nb2 O2 2.0921(17) . ?
Nb2 O3 1.9205(17) 3_667 ?
Nb2 O4 2.0858(17) . ?
Nb2 O7 2.3927(17) 3_667 ?
Nb2 O8 1.9301(17) . ?
Nb2 O13 1.7804(17) . ?
Nb3 Nb4 3.3317(8) 3_667 ?
Nb3 Ti1 3.1932(7) . ?
Nb3 K1 3.8693(12) . ?
Nb3 O5 1.9678(17) . ?
Nb3 O6 2.0387(17) . ?
Nb3 O7 2.4794(17) 3_667 ?
Nb3 O8 2.0101(17) . ?
Nb3 O9 1.9672(17) 3_667 ?
Nb3 O12 1.7645(18) . ?
Nb4 Ti1 3.3166(8) . ?
Nb4 K1 3.6130(12) 3_567 ?
Nb4 O2 2.1103(16) . ?
Nb4 O4 2.1037(17) . ?
Nb4 O5 1.9255(18) 3_667 ?
Nb4 O7 2.4396(17) . ?
Nb4 O11 1.9307(17) . ?
Nb4 O14 1.7534(17) 3_567 ?
Co1 N1 1.967(2) . ?
Co1 N2 1.960(2) . ?
Co1 N3 1.964(2) . ?
Co1 N4 1.971(2) . ?
Co1 N5 1.977(2) . ?
Co1 N6 1.965(2) . ?
Ti1 Ti1 3.2397(9) 3_667 ?
Ti1 O2 2.0240(17) 3_667 ?
Ti1 O4 1.9908(17) . ?
Ti1 O6 1.8282(18) . ?
Ti1 O7 2.1417(17) . ?
Ti1 O7 2.1313(17) 3_667 ?
Ti1 O10 1.8185(17) . ?
K1 K1 3.9206(16) 3_567 ?
K1 O4 3.2115(19) . ?
K1 O6 2.9798(19) . ?
K1 O8 2.8962(19) . ?
K1 O11 2.9533(19) 3_567 ?
K1 O14 3.106(2) . ?
K1 O16 2.814(2) . ?
K1 O20 2.714(2) . ?
K1 O20 2.755(2) 3_567 ?
K1 H20a 2.99(4) 3_567 ?
O15 H15a 0.8700 . ?
O15 H15b 0.8711 . ?
O16 H16a 0.8682 . ?
O16 H16b 0.8700 . ?
O17 H17a 0.8695 . ?
O17 H17b 0.8674 . ?
O18 H18a 0.8708 . ?
O18 H18b 0.8718 . ?
O19 H19a 0.8674 . ?
O19 H19b 0.8714 . ?
O20 H20a 0.76(4) . ?
O20 H20b 0.84(4) . ?
N1 H1a 0.9200 . ?
N1 H1b 0.9200 . ?
N1 C5 1.488(3) . ?
N2 H2a 0.9200 . ?
N2 H2b 0.9200 . ?
N2 C2 1.480(3) . ?
N3 H3a 0.9200 . ?
N3 H3b 0.9200 . ?
N3 C4 1.493(3) . ?
N4 H4a 0.9200 . ?
N4 H4b 0.9200 . ?
N4 C3 1.484(3) . ?
N5 H5a 0.9200 . ?
N5 H5b 0.9200 . ?
N5 C6 1.491(3) . ?
N6 H6a 0.9200 . ?
N6 H6b 0.9200 . ?
N6 C1 1.489(3) . ?
C1 H1c 0.9900 . ?
C1 H1d 0.9900 . ?
C1 C4 1.514(4) . ?
C2 H2c 0.9900 . ?
C2 H2d 0.9900 . ?
C2 C3 1.509(4) . ?
C3 H3c 0.9900 . ?
C3 H3d 0.9900 . ?
C4 H4c 0.9900 . ?
C4 H4d 0.9900 . ?
C5 H5c 0.9900 . ?
C5 H5d 0.9900 . ?
C5 C6 1.514(4) . ?
C6 H6c 0.9900 . ?
C6 H6d 0.9900 . ?

loop_
_geom_torsion_atom_site_label_1
_geom_torsion_atom_site_label_2
_geom_torsion_atom_site_label_3
_geom_torsion_atom_site_label_4
_geom_torsion
_geom_torsion_site_symmetry_1
_geom_torsion_site_symmetry_2
_geom_torsion_site_symmetry_3
_geom_torsion_site_symmetry_4
_geom_torsion_publ_flag
Co1 N1 C5 C6 40.43(17) . . . . ?
Co1 N2 C2 C3 38.17(17) . . . . ?
Co1 N3 C4 C1 35.56(18) . . . . ?
Co1 N4 C3 C2 42.78(16) . . . . ?
Co1 N5 C6 C5 37.59(17) . . . . ?
Co1 N6 C1 C4 42.06(18) . . . . ?
N1 C5 C6 N5 -50.7(2) . . . . ?
N2 C2 C3 N4 -52.4(2) . . . . ?
N3 C4 C1 N6 -50.5(2) . . . . ?
